data_2215173
loop_
_publ_author_name
'Quande Liu'
'Ziqiang Tang'
'Xihua Du'

_publ_section_title
9-(1,3-Benzodioxol-5-yl)-10-(4-chlorophenyl)-3,3,6,6-tetramethyl-3,4,6,7-tetrahydroacridine-1,8(2<i>H</i>,5<i>H</i>,9<i>H</i>,10<i>H</i>)-dione
_journal_coeditor_code HK2316
_journal_issue 9
_journal_name_full 'Acta Crystallographica Section E'
_journal_page_first o3924
_journal_page_last o3924
_journal_paper_doi 10.1107/S160053680704175X
_journal_volume 63
_journal_year 2007
_chemical_formula_iupac 'C30 H30 Cl N O4'
_chemical_formula_moiety 'C30 H30 Cl N O4'
_chemical_formula_sum 'C30 H30 Cl N O4'
_chemical_formula_weight 504.00
_chemical_melting_point 560.5(5)
_chemical_name_systematic
;
9-(1,3-Benzodioxol-5-yl)-10-(4-chlorophenyl)-3,3,6,6-tetramethyl-\
3,4,6,7-tetrahydroacridine-1,8(2H,5H,9H,10H)-dione
;
_space_group_IT_number 14
_symmetry_cell_setting monoclinic
_symmetry_space_group_name_Hall '-P 2ybc'
_symmetry_space_group_name_H-M 'P 1 21/c 1'
_atom_sites_solution_hydrogens geom
_atom_sites_solution_primary direct
_atom_sites_solution_secondary difmap
_cell_angle_alpha 90.00
_cell_angle_beta 102.054(2)
_cell_angle_gamma 90.00
_cell_formula_units_Z 4
_cell_length_a 12.339(2)
_cell_length_b 10.991(2)
_cell_length_c 19.753(3)
_cell_measurement_reflns_used 2146
_cell_measurement_temperature 298(2)
_cell_measurement_theta_max 27.844
_cell_measurement_theta_min 2.395
_cell_volume 2619.8(8)
_computing_cell_refinement 'SAINT (Bruker, 1999)'
_computing_data_collection 'SMART (Bruker, 1999)'
_computing_data_reduction SAINT
_computing_molecular_graphics 'SHELXTL (Bruker, 1999)'
_computing_publication_material SHELXTL
_computing_structure_refinement 'SHELXL97 (Sheldrick, 1997)'
_computing_structure_solution 'SHELXS97 (Sheldrick, 1997)'
_diffrn_ambient_temperature 298(2)
_diffrn_measured_fraction_theta_full 0.984
_diffrn_measured_fraction_theta_max 0.984
_diffrn_measurement_device_type 'Bruker CCD area-detector'
_diffrn_measurement_method '\f and \w'
_diffrn_radiation_monochromator graphite
_diffrn_radiation_source 'fine-focus sealed tube'
_diffrn_radiation_type MoK\a
_diffrn_radiation_wavelength 0.71073
_diffrn_reflns_av_R_equivalents 0.0609
_diffrn_reflns_av_sigmaI/netI 0.1021
_diffrn_reflns_limit_h_max 14
_diffrn_reflns_limit_h_min -13
_diffrn_reflns_limit_k_max 12
_diffrn_reflns_limit_k_min -13
_diffrn_reflns_limit_l_max 23
_diffrn_reflns_limit_l_min -20
_diffrn_reflns_number 10447
_diffrn_reflns_theta_full 25.01
_diffrn_reflns_theta_max 25.01
_diffrn_reflns_theta_min 1.69
_exptl_absorpt_coefficient_mu 0.182
_exptl_absorpt_correction_T_max 0.9732
_exptl_absorpt_correction_T_min 0.9628
_exptl_absorpt_correction_type multi-scan
_exptl_absorpt_process_details '(SADABS; Sheldrick, 1996)'
_exptl_crystal_colour 'pale yellow'
_exptl_crystal_density_diffrn 1.278
_exptl_crystal_density_method 'not measured'
_exptl_crystal_description block
_exptl_crystal_F_000 1064
_exptl_crystal_size_max 0.21
_exptl_crystal_size_mid 0.18
_exptl_crystal_size_min 0.15
_refine_diff_density_max 0.323
_refine_diff_density_min -0.371
_refine_ls_extinction_method none
_refine_ls_goodness_of_fit_ref 1.035
_refine_ls_hydrogen_treatment constr
_refine_ls_matrix_type full
_refine_ls_number_parameters 325
_refine_ls_number_reflns 4537
_refine_ls_number_restraints 0
_refine_ls_restrained_S_all 1.035
_refine_ls_R_factor_all 0.1591
_refine_ls_R_factor_gt 0.0688
_refine_ls_shift/su_max 0.000
_refine_ls_shift/su_mean 0.000
_refine_ls_structure_factor_coef Fsqd
_refine_ls_weighting_details 'calc w=1/[\s^2^(Fo^2^)+(0.078P)^2^+0.7779P] where P=(Fo^2^+2Fc^2^)/3'
_refine_ls_weighting_scheme calc
_refine_ls_wR_factor_gt 0.1556
_refine_ls_wR_factor_ref 0.2004
_reflns_number_gt 2041
_reflns_number_total 4537
_reflns_threshold_expression I>2\s(I)
_cod_data_source_file hk2316.cif
_cod_data_source_block I
_cod_depositor_comments
;
The following automatic conversions were performed:

'_chemical_melting_point' value '560-561' was changed to '560.5(5)' -
the average value was taken and precision was estimated.

Automatic conversion script
Id: cif_fix_values 1646 2011-03-28 12:23:43Z adriana 

The following automatic conversions were performed:

'_chemical_melting_point' value '560-561' was changed to '560.5(5)' -
the average value was taken and precision was estimated.

Automatic conversion script
Id: cif_fix_values 1715 2011-07-08 13:25:40Z adriana 
;
_cod_original_sg_symbol_H-M 'P 21/c'
_cod_database_code 2215173
_cod_database_fobs_code 2215173

loop_
_symmetry_equiv_pos_as_xyz
'x, y, z'
'-x, y+1/2, -z+1/2'
'-x, -y, -z'
'x, -y-1/2, z-1/2'

loop_
_atom_site_type_symbol
_atom_site_label
_atom_site_fract_x
_atom_site_fract_y
_atom_site_fract_z
_atom_site_U_iso_or_equiv
_atom_site_adp_type
_atom_site_calc_flag
_atom_site_refinement_flags
_atom_site_occupancy
Cl Cl1 0.63239(16) 1.52738(15) 0.23984(8) 0.0964(7) Uani d . 1
N N1 0.7985(3) 1.0541(3) 0.36537(18) 0.0380(9) Uani d . 1
O O1 0.9268(3) 0.8116(3) 0.56215(17) 0.0621(10) Uani d . 1
O O2 0.9340(3) 0.6660(3) 0.32234(18) 0.0641(11) Uani d . 1
O O3 0.6752(3) 0.4195(3) 0.4549(2) 0.0705(11) Uani d . 1
O O4 0.4981(3) 0.4951(3) 0.41699(19) 0.0687(11) Uani d . 1
C C1 0.8183(4) 1.0340(4) 0.4368(2) 0.0373(11) Uani d . 1
C C2 0.8007(4) 1.1398(4) 0.4815(2) 0.0465(13) Uani d . 1
H H2A 0.7405 1.1896 0.4566 0.056 Uiso calc R 1
H H2B 0.8671 1.1895 0.4909 0.056 Uiso calc R 1
C C3 0.7732(4) 1.0995(4) 0.5509(2) 0.0445(12) Uani d . 1
C C4 0.8625(4) 1.0098(4) 0.5835(2) 0.0542(14) Uani d . 1
H H4A 0.9313 1.0541 0.5985 0.065 Uiso calc R 1
H H4B 0.8423 0.9756 0.6244 0.065 Uiso calc R 1
C C5 0.8830(4) 0.9069(4) 0.5377(2) 0.0422(12) Uani d . 1
C C6 0.8509(4) 0.9237(4) 0.4620(2) 0.0367(11) Uani d . 1
C C7 0.8551(4) 0.8137(4) 0.4177(2) 0.0395(12) Uani d . 1
H H7 0.9226 0.7681 0.4372 0.047 Uiso calc R 1
C C8 0.8617(4) 0.8552(4) 0.3454(2) 0.0352(11) Uani d . 1
C C9 0.9045(4) 0.7688(4) 0.3016(2) 0.0428(12) Uani d . 1
C C10 0.9162(4) 0.8107(4) 0.2313(2) 0.0509(14) Uani d . 1
H H10A 0.9143 0.7404 0.2014 0.061 Uiso calc R 1
H H10B 0.9878 0.8496 0.2352 0.061 Uiso calc R 1
C C11 0.8254(4) 0.8998(4) 0.1980(2) 0.0488(13) Uani d . 1
C C12 0.8287(4) 1.0068(4) 0.2482(2) 0.0493(13) Uani d . 1
H H12A 0.8943 1.0552 0.2478 0.059 Uiso calc R 1
H H12B 0.7645 1.0580 0.2323 0.059 Uiso calc R 1
C C13 0.8302(4) 0.9670(4) 0.3218(2) 0.0366(11) Uani d . 1
C C14 0.7585(4) 1.1721(4) 0.3375(2) 0.0451(13) Uani d . 1
C C15 0.6474(4) 1.1843(5) 0.3061(3) 0.0553(14) Uani d . 1
H H15 0.5985 1.1196 0.3053 0.066 Uiso calc R 1
C C16 0.6102(5) 1.2960(6) 0.2757(3) 0.0606(15) Uani d . 1
H H16 0.5364 1.3049 0.2535 0.073 Uiso calc R 1
C C17 0.6813(5) 1.3918(5) 0.2784(2) 0.0482(13) Uani d . 1
C C18 0.7907(5) 1.3809(4) 0.3102(3) 0.0512(14) Uani d . 1
H H18 0.8386 1.4467 0.3120 0.061 Uiso calc R 1
C C19 0.8288(4) 1.2708(4) 0.3395(2) 0.0485(13) Uani d . 1
H H19 0.9031 1.2628 0.3609 0.058 Uiso calc R 1
C C20 0.7766(4) 1.2110(5) 0.5983(2) 0.0627(16) Uani d . 1
H H20A 0.7244 1.2707 0.5759 0.094 Uiso calc R 1
H H20B 0.8498 1.2452 0.6076 0.094 Uiso calc R 1
H H20C 0.7577 1.1866 0.6411 0.094 Uiso calc R 1
C C21 0.6601(4) 1.0405(5) 0.5397(3) 0.0646(16) Uani d . 1
H H21A 0.6584 0.9707 0.5103 0.097 Uiso calc R 1
H H21B 0.6047 1.0977 0.5182 0.097 Uiso calc R 1
H H21C 0.6453 1.0156 0.5835 0.097 Uiso calc R 1
C C22 0.7141(5) 0.8362(5) 0.1861(3) 0.0776(18) Uani d . 1
H H22A 0.6560 0.8949 0.1725 0.116 Uiso calc R 1
H H22B 0.7055 0.7970 0.2281 0.116 Uiso calc R 1
H H22C 0.7102 0.7765 0.1502 0.116 Uiso calc R 1
C C23 0.8478(5) 0.9489(5) 0.1293(3) 0.0778(19) Uani d . 1
H H23A 0.9185 0.9890 0.1376 0.117 Uiso calc R 1
H H23B 0.7908 1.0058 0.1097 0.117 Uiso calc R 1
H H23C 0.8481 0.8826 0.0977 0.117 Uiso calc R 1
C C24 0.7569(4) 0.7316(4) 0.4168(2) 0.0367(11) Uani d . 1
C C25 0.7729(4) 0.6100(4) 0.4390(2) 0.0412(12) Uani d . 1
H H25 0.8435 0.5783 0.4548 0.049 Uiso calc R 1
C C26 0.6803(5) 0.5407(4) 0.4362(2) 0.0456(13) Uani d . 1
C C27 0.5756(4) 0.5854(5) 0.4145(2) 0.0469(13) Uani d . 1
C C28 0.5562(4) 0.7023(5) 0.3925(2) 0.0526(14) Uani d . 1
H H28 0.4849 0.7325 0.3772 0.063 Uiso calc R 1
C C29 0.6500(4) 0.7736(4) 0.3946(2) 0.0494(13) Uani d . 1
H H29 0.6401 0.8541 0.3802 0.059 Uiso calc R 1
C C30 0.5615(5) 0.3901(5) 0.4419(3) 0.0703(17) Uani d . 1
H H30A 0.5416 0.3617 0.4842 0.084 Uiso calc R 1
H H30B 0.5459 0.3254 0.4079 0.084 Uiso calc R 1

loop_
_atom_site_aniso_label
_atom_site_aniso_U_11
_atom_site_aniso_U_22
_atom_site_aniso_U_33
_atom_site_aniso_U_12
_atom_site_aniso_U_13
_atom_site_aniso_U_23
Cl1 0.1397(16) 0.0704(11) 0.0800(12) 0.0544(11) 0.0247(11) 0.0268(9)
N1 0.054(3) 0.026(2) 0.036(2) 0.0083(19) 0.0150(19) 0.0030(17)
O1 0.073(3) 0.052(2) 0.057(2) 0.006(2) 0.006(2) 0.0148(18)
O2 0.074(3) 0.046(2) 0.074(3) 0.025(2) 0.019(2) 0.0100(19)
O3 0.082(3) 0.035(2) 0.097(3) -0.012(2) 0.026(2) 0.015(2)
O4 0.065(3) 0.062(3) 0.081(3) -0.024(2) 0.017(2) -0.003(2)
C1 0.033(3) 0.035(3) 0.045(3) -0.002(2) 0.009(2) 0.005(2)
C2 0.059(3) 0.036(3) 0.048(3) -0.001(2) 0.020(3) -0.001(2)
C3 0.054(3) 0.042(3) 0.042(3) -0.001(3) 0.019(3) -0.003(2)
C4 0.066(4) 0.051(3) 0.048(3) -0.010(3) 0.016(3) 0.002(3)
C5 0.034(3) 0.040(3) 0.050(3) -0.005(2) 0.004(2) 0.011(2)
C6 0.037(3) 0.036(3) 0.037(3) -0.002(2) 0.008(2) 0.003(2)
C7 0.041(3) 0.030(3) 0.050(3) 0.003(2) 0.016(2) 0.007(2)
C8 0.035(3) 0.030(3) 0.042(3) -0.001(2) 0.012(2) -0.002(2)
C9 0.038(3) 0.039(3) 0.053(3) 0.003(2) 0.014(2) -0.001(2)
C10 0.068(4) 0.041(3) 0.050(3) 0.009(3) 0.024(3) -0.002(2)
C11 0.072(4) 0.030(3) 0.046(3) 0.005(3) 0.018(3) -0.003(2)
C12 0.073(4) 0.035(3) 0.045(3) -0.003(3) 0.025(3) 0.000(2)
C13 0.040(3) 0.027(3) 0.047(3) -0.002(2) 0.017(2) 0.001(2)
C14 0.054(4) 0.032(3) 0.053(3) 0.002(3) 0.020(3) -0.002(2)
C15 0.047(4) 0.050(3) 0.070(4) 0.000(3) 0.014(3) -0.007(3)
C16 0.058(4) 0.073(4) 0.047(3) 0.028(3) 0.003(3) -0.001(3)
C17 0.063(4) 0.040(3) 0.044(3) 0.021(3) 0.017(3) 0.005(2)
C18 0.063(4) 0.036(3) 0.060(3) 0.007(3) 0.025(3) 0.009(3)
C19 0.049(3) 0.041(3) 0.056(3) 0.002(3) 0.013(3) 0.004(3)
C20 0.083(4) 0.056(4) 0.053(3) 0.002(3) 0.021(3) -0.007(3)
C21 0.056(4) 0.079(4) 0.065(4) -0.001(3) 0.026(3) -0.002(3)
C22 0.082(5) 0.063(4) 0.076(4) 0.003(4) -0.012(4) 0.007(3)
C23 0.148(6) 0.047(3) 0.045(3) 0.004(4) 0.035(4) -0.006(3)
C24 0.040(3) 0.033(3) 0.038(3) 0.002(2) 0.009(2) 0.008(2)
C25 0.041(3) 0.034(3) 0.047(3) 0.001(2) 0.007(2) 0.003(2)
C26 0.065(4) 0.030(3) 0.045(3) -0.001(3) 0.020(3) 0.003(2)
C27 0.053(4) 0.041(3) 0.050(3) -0.014(3) 0.019(3) -0.006(2)
C28 0.040(3) 0.057(4) 0.061(3) 0.002(3) 0.011(3) 0.010(3)
C29 0.051(3) 0.042(3) 0.055(3) 0.005(3) 0.011(3) 0.017(2)
C30 0.089(5) 0.046(4) 0.088(4) -0.016(4) 0.047(4) -0.006(3)

loop_
_atom_type_symbol
_atom_type_description
_atom_type_scat_dispersion_real
_atom_type_scat_dispersion_imag
_atom_type_scat_source
C C 0.0033 0.0016 'International Tables Vol C Tables 4.2.6.8 and 6.1.1.4'
H H 0.0000 0.0000 'International Tables Vol C Tables 4.2.6.8 and 6.1.1.4'
N N 0.0061 0.0033 'International Tables Vol C Tables 4.2.6.8 and 6.1.1.4'
O O 0.0106 0.0060 'International Tables Vol C Tables 4.2.6.8 and 6.1.1.4'
Cl Cl 0.1484 0.1585 'International Tables Vol C Tables 4.2.6.8 and 6.1.1.4'

loop_
_geom_angle_atom_site_label_1
_geom_angle_atom_site_label_2
_geom_angle_atom_site_label_3
_geom_angle
C13 N1 C1 120.1(4)
C13 N1 C14 119.7(4)
C1 N1 C14 119.8(4)
C26 O3 C30 105.7(4)
C27 O4 C30 105.1(4)
C6 C1 N1 119.5(4)
C6 C1 C2 123.5(4)
N1 C1 C2 117.0(4)
C1 C2 C3 112.6(4)
C1 C2 H2A 109.1
C3 C2 H2A 109.1
C1 C2 H2B 109.1
C3 C2 H2B 109.1
H2A C2 H2B 107.8
C21 C3 C4 110.5(4)
C21 C3 C20 109.7(4)
C4 C3 C20 109.5(4)
C21 C3 C2 111.1(4)
C4 C3 C2 106.8(4)
C20 C3 C2 109.2(4)
C5 C4 C3 115.6(4)
C5 C4 H4A 108.4
C3 C4 H4A 108.4
C5 C4 H4B 108.4
C3 C4 H4B 108.4
H4A C4 H4B 107.4
O1 C5 C6 120.4(4)
O1 C5 C4 121.3(4)
C6 C5 C4 118.2(4)
C1 C6 C5 119.0(4)
C1 C6 C7 123.9(4)
C5 C6 C7 117.1(4)
C6 C7 C24 111.4(4)
C6 C7 C8 108.8(3)
C24 C7 C8 111.7(4)
C6 C7 H7 108.3
C24 C7 H7 108.3
C8 C7 H7 108.3
C13 C8 C9 120.3(4)
C13 C8 C7 122.2(4)
C9 C8 C7 117.5(4)
O2 C9 C8 121.3(4)
O2 C9 C10 120.8(4)
C8 C9 C10 117.9(4)
C9 C10 C11 113.0(4)
C9 C10 H10A 109.0
C11 C10 H10A 109.0
C9 C10 H10B 109.0
C11 C10 H10B 109.0
H10A C10 H10B 107.8
C22 C11 C10 109.3(4)
C22 C11 C12 110.8(4)
C10 C11 C12 107.1(4)
C22 C11 C23 110.4(5)
C10 C11 C23 110.7(4)
C12 C11 C23 108.4(4)
C13 C12 C11 113.1(4)
C13 C12 H12A 109.0
C11 C12 H12A 109.0
C13 C12 H12B 109.0
C11 C12 H12B 109.0
H12A C12 H12B 107.8
C8 C13 N1 120.8(4)
C8 C13 C12 122.8(4)
N1 C13 C12 116.4(4)
C19 C14 C15 119.5(5)
C19 C14 N1 121.8(5)
C15 C14 N1 118.7(4)
C14 C15 C16 118.7(5)
C14 C15 H15 120.7
C16 C15 H15 120.7
C17 C16 C15 120.6(5)
C17 C16 H16 119.7
C15 C16 H16 119.7
C16 C17 C18 121.0(5)
C16 C17 Cl1 119.1(5)
C18 C17 Cl1 119.9(4)
C17 C18 C19 119.1(5)
C17 C18 H18 120.5
C19 C18 H18 120.5
C18 C19 C14 121.2(5)
C18 C19 H19 119.4
C14 C19 H19 119.4
C3 C20 H20A 109.5
C3 C20 H20B 109.5
H20A C20 H20B 109.5
C3 C20 H20C 109.5
H20A C20 H20C 109.5
H20B C20 H20C 109.5
C3 C21 H21A 109.5
C3 C21 H21B 109.5
H21A C21 H21B 109.5
C3 C21 H21C 109.5
H21A C21 H21C 109.5
H21B C21 H21C 109.5
C11 C22 H22A 109.5
C11 C22 H22B 109.5
H22A C22 H22B 109.5
C11 C22 H22C 109.5
H22A C22 H22C 109.5
H22B C22 H22C 109.5
C11 C23 H23A 109.5
C11 C23 H23B 109.5
H23A C23 H23B 109.5
C11 C23 H23C 109.5
H23A C23 H23C 109.5
H23B C23 H23C 109.5
C29 C24 C25 118.7(4)
C29 C24 C7 121.0(4)
C25 C24 C7 120.3(4)
C26 C25 C24 117.1(4)
C26 C25 H25 121.4
C24 C25 H25 121.4
C25 C26 C27 122.7(4)
C25 C26 O3 127.6(5)
C27 C26 O3 109.7(5)
C28 C27 C26 122.2(5)
C28 C27 O4 127.6(5)
C26 C27 O4 110.2(4)
C27 C28 C29 115.6(5)
C27 C28 H28 122.2
C29 C28 H28 122.2
C24 C29 C28 123.7(5)
C24 C29 H29 118.2
C28 C29 H29 118.2
O3 C30 O4 109.3(4)
O3 C30 H30A 109.8
O4 C30 H30A 109.8
O3 C30 H30B 109.8
O4 C30 H30B 109.8
H30A C30 H30B 108.3

loop_
_geom_bond_atom_site_label_1
_geom_bond_atom_site_label_2
_geom_bond_distance
Cl1 C17 1.725(5)
N1 C13 1.397(5)
N1 C1 1.399(5)
N1 C14 1.455(5)
O1 C5 1.231(5)
O2 C9 1.231(5)
O3 C26 1.387(5)
O3 C30 1.410(6)
O4 C27 1.386(5)
O4 C30 1.424(6)
C1 C6 1.339(6)
C1 C2 1.504(6)
C2 C3 1.543(6)
C2 H2A 0.9700
C2 H2B 0.9700
C3 C21 1.513(6)
C3 C4 1.518(6)
C3 C20 1.538(6)
C4 C5 1.502(6)
C4 H4A 0.9700
C4 H4B 0.9700
C5 C6 1.477(6)
C6 C7 1.499(6)
C7 C24 1.508(6)
C7 C8 1.518(6)
C7 H7 0.9800
C8 C13 1.343(6)
C8 C9 1.455(6)
C9 C10 1.498(6)
C10 C11 1.530(6)
C10 H10A 0.9700
C10 H10B 0.9700
C11 C22 1.514(7)
C11 C12 1.534(6)
C11 C23 1.539(6)
C12 C13 1.514(6)
C12 H12A 0.9700
C12 H12B 0.9700
C14 C19 1.385(6)
C14 C15 1.388(6)
C15 C16 1.400(7)
C15 H15 0.9300
C16 C17 1.364(7)
C16 H16 0.9300
C17 C18 1.369(7)
C18 C19 1.380(6)
C18 H18 0.9300
C19 H19 0.9300
C20 H20A 0.9600
C20 H20B 0.9600
C20 H20C 0.9600
C21 H21A 0.9600
C21 H21B 0.9600
C21 H21C 0.9600
C22 H22A 0.9600
C22 H22B 0.9600
C22 H22C 0.9600
C23 H23A 0.9600
C23 H23B 0.9600
C23 H23C 0.9600
C24 C29 1.379(6)
C24 C25 1.407(6)
C25 C26 1.365(6)
C25 H25 0.9300
C26 C27 1.365(6)
C27 C28 1.362(6)
C28 C29 1.392(6)
C28 H28 0.9300
C29 H29 0.9300
C30 H30A 0.9700
C30 H30B 0.9700

loop_
_geom_torsion_atom_site_label_1
_geom_torsion_atom_site_label_2
_geom_torsion_atom_site_label_3
_geom_torsion_atom_site_label_4
_geom_torsion
C13 N1 C1 C6 -10.8(6)
C14 N1 C1 C6 177.3(4)
C13 N1 C1 C2 169.5(4)
C14 N1 C1 C2 -2.4(6)
C6 C1 C2 C3 -25.2(6)
N1 C1 C2 C3 154.4(4)
C1 C2 C3 C21 -68.6(5)
C1 C2 C3 C4 51.9(5)
C1 C2 C3 C20 170.2(4)
C21 C3 C4 C5 69.5(5)
C20 C3 C4 C5 -169.5(4)
C2 C3 C4 C5 -51.4(5)
C3 C4 C5 O1 -158.2(4)
C3 C4 C5 C6 22.8(6)
N1 C1 C6 C5 173.5(4)
C2 C1 C6 C5 -6.8(7)
N1 C1 C6 C7 -7.6(7)
C2 C1 C6 C7 172.0(4)
O1 C5 C6 C1 -170.5(4)
C4 C5 C6 C1 8.5(6)
O1 C5 C6 C7 10.6(6)
C4 C5 C6 C7 -170.4(4)
C1 C6 C7 C24 -101.7(5)
C5 C6 C7 C24 77.2(5)
C1 C6 C7 C8 21.9(6)
C5 C6 C7 C8 -159.2(4)
C6 C7 C8 C13 -20.6(6)
C24 C7 C8 C13 102.7(5)
C6 C7 C8 C9 159.1(4)
C24 C7 C8 C9 -77.5(5)
C13 C8 C9 O2 179.8(5)
C7 C8 C9 O2 0.1(7)
C13 C8 C9 C10 2.5(7)
C7 C8 C9 C10 -177.3(4)
O2 C9 C10 C11 147.9(5)
C8 C9 C10 C11 -34.7(6)
C9 C10 C11 C22 -63.5(5)
C9 C10 C11 C12 56.6(5)
C9 C10 C11 C23 174.6(4)
C22 C11 C12 C13 69.9(5)
C10 C11 C12 C13 -49.2(5)
C23 C11 C12 C13 -168.7(4)
C9 C8 C13 N1 -174.2(4)
C7 C8 C13 N1 5.6(7)
C9 C8 C13 C12 4.7(7)
C7 C8 C13 C12 -175.6(4)
C1 N1 C13 C8 11.7(6)
C14 N1 C13 C8 -176.4(4)
C1 N1 C13 C12 -167.2(4)
C14 N1 C13 C12 4.7(6)
C11 C12 C13 C8 20.6(7)
C11 C12 C13 N1 -160.5(4)
C13 N1 C14 C19 -93.0(5)
C1 N1 C14 C19 78.9(5)
C13 N1 C14 C15 84.7(5)
C1 N1 C14 C15 -103.3(5)
C19 C14 C15 C16 1.5(7)
N1 C14 C15 C16 -176.3(4)
C14 C15 C16 C17 -1.6(7)
C15 C16 C17 C18 0.7(8)
C15 C16 C17 Cl1 179.6(4)
C16 C17 C18 C19 0.3(7)
Cl1 C17 C18 C19 -178.6(4)
C17 C18 C19 C14 -0.3(7)
C15 C14 C19 C18 -0.6(7)
N1 C14 C19 C18 177.2(4)
C6 C7 C24 C29 58.3(6)
C8 C7 C24 C29 -63.6(5)
C6 C7 C24 C25 -121.5(4)
C8 C7 C24 C25 116.6(4)
C29 C24 C25 C26 0.7(6)
C7 C24 C25 C26 -179.5(4)
C24 C25 C26 C27 -1.3(7)
C24 C25 C26 O3 179.7(4)
C30 O3 C26 C25 -179.5(5)
C30 O3 C26 C27 1.4(5)
C25 C26 C27 C28 1.4(8)
O3 C26 C27 C28 -179.5(4)
C25 C26 C27 O4 179.9(4)
O3 C26 C27 O4 -0.9(5)
C30 O4 C27 C28 178.5(5)
C30 O4 C27 C26 0.0(5)
C26 C27 C28 C29 -0.8(7)
O4 C27 C28 C29 -179.1(4)
C25 C24 C29 C28 -0.2(7)
C7 C24 C29 C28 180.0(4)
C27 C28 C29 C24 0.2(7)
C26 O3 C30 O4 -1.4(6)
C27 O4 C30 O3 0.9(5)

loop_
_cod_related_entry_id
_cod_related_entry_database
_cod_related_entry_code
1 ChemSpider 21123571
